data_1574661
loop_
_publ_author_name
'Pereira, Joan'
'Casaretto, Nicolas'
'Frison, Gilles'
'Nay, Bastien'

_publ_section_title
;
 Bio-inspired total synthesis of daphnepapytone A
;
_journal_issue 25
_journal_name_full 'Chemical Science'
_journal_page_first 11375
_journal_page_last 11380
_journal_paper_doi 10.1039/D5SC02953H
_journal_volume 16
_journal_year 2025
_chemical_absolute_configuration unk
_chemical_formula_moiety 'C70 H116 O4 Tm2'
_chemical_formula_sum 'C15 H18 O3'
_chemical_formula_weight 246.29
_space_group_crystal_system trigonal
_space_group_IT_number 145
_space_group_name_Hall 'P 32'
_space_group_name_H-M_alt 'P 32'
_atom_sites_solution_hydrogens geom
_atom_sites_solution_primary dual
_audit_creation_date 2024-10-31
_audit_creation_method
;
Olex2 1.5
(compiled 2024.02.16 svn.r378c4104 for OlexSys, GUI svn.r6928)
;
_audit_update_record
;
2025-01-21 deposited with the CCDC.	2025-05-19 downloaded from the CCDC.
;
_cell_angle_alpha 90
_cell_angle_beta 90
_cell_angle_gamma 120
_cell_formula_units_Z 3
_cell_length_a 7.6126(5)
_cell_length_b 7.6126(5)
_cell_length_c 18.9125(15)
_cell_measurement_reflns_used 24609
_cell_measurement_temperature 150
_cell_measurement_theta_max 28.87
_cell_measurement_theta_min 3.09
_cell_volume 949.17(12)
_computing_cell_refinement
;
X-Area Recipe 2.0.2 (STOE, 2024)
;
_computing_data_collection
;
X-Area Pilatus3_SV 1.31.194.0 (STOE, 2023)
;
_computing_data_reduction
;
X-Area Integrate 2.5.3.0 (STOE, 2021)
X-Area LANA 2.7.5.0 (STOE, 2022)
;
_computing_molecular_graphics 'Olex2 1.5 (Dolomanov et al., 2009)'
_computing_publication_material
;
STOE & Cie GmbH, X-Area, software package for collecting single-crystal or
multi-domain crystal data on STOE area-detector diffractometers, for image 
processing, for the correction and scaling of reflection intensities and 
for outlier rejection, version 2.4, Darmstadt 2024
;
_computing_structure_refinement 'SHELXL 2018/3 (Sheldrick, 2015)'
_computing_structure_solution 'SHELXT 2018/2 (Sheldrick, 2018)'
_diffrn_ambient_temperature 150
_diffrn_detector 'EIGER2 1M CDTE'
_diffrn_detector_area_resol_mean 13.33
_diffrn_measured_fraction_theta_full 1.000
_diffrn_measured_fraction_theta_max 0.959
_diffrn_measurement_details '304 frames, detector distance = 70 mm'
_diffrn_measurement_device 'Eulerian 4-circle diffractometer'
_diffrn_measurement_device_type 'STOE STADIVARI'
_diffrn_measurement_method 'rotation method, \w scans'
_diffrn_radiation_collimation '1.2 0.6 mm diameter'
_diffrn_radiation_monochromator 'Graded multilayer mirror'
_diffrn_radiation_polarisn_norm 270
_diffrn_radiation_probe x-ray
_diffrn_radiation_type 'Mo K\a'
_diffrn_radiation_wavelength 0.71073
_diffrn_reflns_av_R_equivalents 0.0320
_diffrn_reflns_av_unetI/netI 0.0414
_diffrn_reflns_Laue_measured_fraction_full 1.000
_diffrn_reflns_Laue_measured_fraction_max 0.959
_diffrn_reflns_limit_h_max 10
_diffrn_reflns_limit_h_min -9
_diffrn_reflns_limit_k_max 10
_diffrn_reflns_limit_k_min -9
_diffrn_reflns_limit_l_max 25
_diffrn_reflns_limit_l_min -25
_diffrn_reflns_number 16816
_diffrn_reflns_point_group_measured_fraction_full 1.000
_diffrn_reflns_point_group_measured_fraction_max 0.931
_diffrn_reflns_theta_full 25.242
_diffrn_reflns_theta_max 29.158
_diffrn_reflns_theta_min 3.090
_diffrn_source Axo_Mo
_diffrn_source_current 1.00
_diffrn_source_power 0.050
_diffrn_source_voltage 50
_exptl_absorpt_coefficient_mu 0.089
_exptl_absorpt_correction_T_max 1.0000
_exptl_absorpt_correction_T_min 1.0000
_exptl_absorpt_correction_type multi-scan
_exptl_absorpt_process_details
;
STOE LANA, absorption correction by scaling of reflection intensities.
J. Koziskova, F. Hahn, J. Richter, J. Kozisek, "Comparison of different
absorption corrections on the model structure of tetrakis(\m~2~-acetato)-
diaqua-di-copper(II)", Acta Chimica Slovaca, vol. 9, no. 2, 2016, pp. 136 - 140.
;
_exptl_crystal_colour colourless
_exptl_crystal_colour_primary colourless
_exptl_crystal_density_diffrn 1.293
_exptl_crystal_density_method 'not measured'
_exptl_crystal_description prism
_exptl_crystal_F_000 396
_refine_diff_density_max 0.234
_refine_diff_density_min -0.205
_refine_diff_density_rms 0.037
_refine_ls_abs_structure_details
;
 Flack x determined using 1131 quotients [(I+)-(I-)]/[(I+)+(I-)]
 (Parsons, Flack and Wagner, Acta Cryst. B69 (2013) 249-259).
;
_refine_ls_abs_structure_Flack -0.5(4)
_refine_ls_extinction_method none
_refine_ls_goodness_of_fit_ref 0.985
_refine_ls_hydrogen_treatment constr
_refine_ls_matrix_type full
_refine_ls_number_parameters 168
_refine_ls_number_reflns 3196
_refine_ls_number_restraints 1
_refine_ls_restrained_S_all 0.985
_refine_ls_R_factor_all 0.0406
_refine_ls_R_factor_gt 0.0335
_refine_ls_shift/su_max 0.000
_refine_ls_shift/su_mean 0.000
_refine_ls_structure_factor_coef Fsqd
_refine_ls_weighting_details 'w=1/[\s^2^(Fo^2^)+(0.0434P)^2^] where P=(Fo^2^+2Fc^2^)/3'
_refine_ls_weighting_scheme calc
_refine_ls_wR_factor_gt 0.0718
_refine_ls_wR_factor_ref 0.0727
_reflns_Friedel_coverage 0.943
_reflns_Friedel_fraction_full 1.000
_reflns_Friedel_fraction_max 0.904
_reflns_number_gt 2667
_reflns_number_total 3196
_reflns_threshold_expression 'I > 2\s(I)'
_cod_data_source_file d5sc02953h3.cif
_cod_data_source_block jp382-1f1
_cod_depositor_comments 'Adding full bibliography for 1574658--1574665.cif.'
_cod_original_cell_volume 949.17(15)
_cod_database_code 1574661
_shelx_shelxl_version_number 2018/3
_shelx_space_group_comment
;
The symmetry employed for this shelxl refinement is uniquely defined
by the following loop, which should always be used as a source of
symmetry information in preference to the above space-group names.
They are only intended as comments.
;
_olex2_refinement_description
;
1. Fixed Uiso
 At 1.2 times of:
  All C(H) groups, All C(H,H) groups, All C(H,H,H,H,H,H) groups
 At 1.5 times of:
  All C(H,H,H) groups, All O(H) groups
2. Others
 Sof(H00L)=Sof(H00M)=Sof(H00N)=1-FVAR(1)
 Sof(H00I)=Sof(H00J)=Sof(H00K)=FVAR(1)
3.a Ternary CH refined with riding coordinates:
 C00B(H00C), C00D(H00D)
3.b Secondary CH2 refined with riding coordinates:
 C009(H00A,H00B), C00E(H00E,H00F), C00F(H00G,H00H)
3.c Disordered Me refined as rotating group:
 C00G(H00I,H00J,H00K,H00L,H00M,H00N)
3.d Idealised Me refined as rotating group:
 C00H(H00O,H00P,H00Q), C00I(H00R,H00S,H00T)
3.e Idealised tetrahedral OH refined as rotating group:
 O002(H002)
;
_olex2_submission_special_instructions 'No special instructions were received'
_stoe_detector_distance '60.0 mm'
_stoe_detector_pixelsize_x '0.075 mm'
_stoe_detector_pixelsize_y '0.075 mm'
_stoe_detector_size_x '8.0 cm'
_stoe_detector_size_y '7.7 cm'
_stoe_evaluation_integration_a 10.1
_stoe_evaluation_integration_b 0.1
_stoe_evaluation_integration_ems 0.011
_stoe_evaluation_lana_bis_l_even_max -
_stoe_evaluation_lana_bis_l_odd_max -
_stoe_evaluation_lana_bos_l_even_max 4
_stoe_evaluation_lana_bos_l_odd_max 1
_stoe_evaluation_lana_completeness 93.2
_stoe_evaluation_lana_dxs_max_order 3
_stoe_evaluation_lana_dys_max_order 3
_stoe_evaluation_lana_fs_max_order 3
_stoe_evaluation_lana_max_2theta_available 58.4
_stoe_evaluation_lana_max_2theta_desired 58.4
_stoe_evaluation_lana_mean_redundancy 5.2
_stoe_evaluation_lana_number_refls_after_or 16882
_stoe_evaluation_lana_number_refls_outliers 625
_stoe_evaluation_lana_number_refls_total 17507
_stoe_evaluation_lana_number_refls_unique 3225
_stoe_evaluation_lana_number_refls_written 16882
_stoe_evaluation_lana_or_c1 0.050
_stoe_evaluation_lana_or_c2 0
_stoe_evaluation_lana_or_c3 0
_stoe_evaluation_lana_or_c4 1.0
_stoe_evaluation_lana_point_group 3
_stoe_evaluation_lana_table
;
#----------------------------------------------------------------------------
2Theta           8.3   14.3   20.3   26.3   32.3   38.3   44.3   50.3   56.3
#----------------------------------------------------------------------------
<Resolution>    4.64   2.82   2.01   1.53   1.26   1.08   0.94   0.84   0.77
N(total)         384    918    944   1667   2359   2849   3527   3564   1295
<Redundancy>    11.6   10.4    5.8    6.4    6.3    6.2    5.5    4.6    2.5
Complet. [%%]   100.0  100.0  100.0   99.6  100.0  100.0  100.0  100.0   68.9
<I/sigma>      122.8   74.5   50.7   25.1   15.8   10.2    4.6    3.0    2.3
R(int)         0.017  0.017  0.019  0.025  0.031  0.042  0.079  0.106  0.118
#----------------------------------------------------------------------------
;
_stoe_measurement_identifier JP382-1F1
_stoe_measurement_max_exposure_per_frame '15.0 s'
_stoe_measurement_mean_exposure_per_frame '15.0 s'
_stoe_measurement_min_exposure_per_frame '15.0 s'
_stoe_measurement_total_exposure_time '4.3 h'
_stoe_measurement_total_frame_number 1036
_stoe_measurement_total_run_number 17
_stoe_measurement_tube_power '50.0 W'

loop_
_space_group_symop_operation_xyz
'x, y, z'
'-y, x-y, z+2/3'
'-x+y, -x, z+1/3'

loop_
_atom_site_label
_atom_site_type_symbol
_atom_site_fract_x
_atom_site_fract_y
_atom_site_fract_z
_atom_site_U_iso_or_equiv
_atom_site_adp_type
_atom_site_occupancy
_atom_site_site_symmetry_order
_atom_site_calc_flag
_atom_site_refinement_flags_posn
_atom_site_refinement_flags_adp
_atom_site_refinement_flags_occupancy
_atom_site_disorder_assembly
_atom_site_disorder_group
O001 O 0.2129(2) 0.0105(2) 0.37970(7) 0.0225(3) Uani 1 1 d . . . . .
O002 O 0.2610(2) 0.7195(2) 0.45303(8) 0.0261(3) Uani 1 1 d . . . . .
H002 H 0.266420 0.818435 0.431347 0.039 Uiso 1 1 calc R U . . .
O003 O 0.4006(2) 0.3894(2) 0.62209(8) 0.0307(4) Uani 1 1 d . . . . .
C004 C 0.4976(3) 0.5300(3) 0.58256(10) 0.0202(4) Uani 1 1 d . . . . .
C005 C 0.4123(3) 0.5086(3) 0.43353(9) 0.0168(4) Uani 1 1 d . . . . .
C006 C 0.5913(3) 0.4849(3) 0.45298(10) 0.0178(4) Uani 1 1 d . . . . .
C007 C 0.3172(3) 0.1841(3) 0.40195(10) 0.0179(4) Uani 1 1 d . . . . .
C008 C 0.7711(3) 0.7718(3) 0.50302(10) 0.0191(4) Uani 1 1 d . . . . .
C009 C 0.7864(3) 0.6834(3) 0.43101(10) 0.0204(4) Uani 1 1 d . . . . .
H00A H 0.908025 0.668946 0.426014 0.025 Uiso 1 1 calc R U . . .
H00B H 0.768746 0.752014 0.389415 0.025 Uiso 1 1 calc R U . . .
C00A C 0.6620(3) 0.5509(3) 0.53253(11) 0.0185(4) Uani 1 1 d . . . . .
C00B C 0.4464(3) 0.7195(3) 0.44339(11) 0.0198(4) Uani 1 1 d . . . . .
H00C H 0.513977 0.799813 0.399916 0.024 Uiso 1 1 calc R U . . .
C00C C 0.2569(3) 0.3399(3) 0.40544(9) 0.0186(4) Uani 1 1 d . . . . .
C00D C 0.5920(3) 0.8176(3) 0.50612(11) 0.0202(4) Uani 1 1 d . . . . .
H00D H 0.645420 0.967214 0.506981 0.024 Uiso 1 1 calc R U . . .
C00E C 0.4813(3) 0.7198(3) 0.57565(11) 0.0233(4) Uani 1 1 d . . . . .
H00E H 0.547337 0.812258 0.616118 0.028 Uiso 1 1 calc R U . . .
H00F H 0.337554 0.685189 0.573349 0.028 Uiso 1 1 calc R U . . .
C00F C 0.5323(3) 0.2726(3) 0.42865(11) 0.0211(4) Uani 1 1 d . . . . .
H00G H 0.623387 0.277175 0.390443 0.025 Uiso 1 1 calc R U . . .
H00H H 0.538641 0.191282 0.468373 0.025 Uiso 1 1 calc R U . . .
C00G C 0.0541(3) 0.2983(3) 0.37871(12) 0.0257(5) Uani 1 1 d . . . . .
H00I H -0.033541 0.283747 0.418875 0.031 Uiso 0.40(2) 1 calc R U P . .
H00J H -0.008480 0.172733 0.350972 0.031 Uiso 0.40(2) 1 calc R U P . .
H00K H 0.071805 0.411195 0.348834 0.031 Uiso 0.40(2) 1 calc R U P . .
H00L H 0.053397 0.294703 0.326912 0.031 Uiso 0.60(2) 1 calc R U P . .
H00M H 0.028336 0.405717 0.394816 0.031 Uiso 0.60(2) 1 calc R U P . .
H00N H -0.051949 0.167255 0.396953 0.031 Uiso 0.60(2) 1 calc R U P . .
C00H C 0.7901(3) 0.4651(3) 0.56134(11) 0.0248(4) Uani 1 1 d . . . . .
H00O H 0.870744 0.547600 0.601428 0.037 Uiso 1 1 calc R U . . .
H00P H 0.880816 0.467392 0.524158 0.037 Uiso 1 1 calc R U . . .
H00Q H 0.701196 0.325145 0.577018 0.037 Uiso 1 1 calc R U . . .
C00I C 0.9616(3) 0.9340(3) 0.53897(11) 0.0249(5) Uani 1 1 d . . . . .
H00R H 1.066544 0.895417 0.537401 0.037 Uiso 1 1 calc R U . . .
H00S H 0.931119 0.947854 0.588319 0.037 Uiso 1 1 calc R U . . .
H00T H 1.010188 1.063592 0.514430 0.037 Uiso 1 1 calc R U . . .

loop_
_atom_site_aniso_label
_atom_site_aniso_U_11
_atom_site_aniso_U_22
_atom_site_aniso_U_33
_atom_site_aniso_U_23
_atom_site_aniso_U_13
_atom_site_aniso_U_12
O001 0.0228(7) 0.0194(8) 0.0244(8) 0.0004(6) -0.0007(6) 0.0099(6)
O002 0.0219(8) 0.0242(8) 0.0377(9) 0.0058(7) 0.0006(7) 0.0156(7)
O003 0.0350(9) 0.0295(9) 0.0259(8) 0.0066(7) 0.0092(7) 0.0148(7)
C004 0.0213(10) 0.0225(10) 0.0175(10) -0.0008(8) 0.0000(8) 0.0116(9)
C005 0.0176(9) 0.0199(10) 0.0140(9) 0.0046(7) 0.0029(7) 0.0102(8)
C006 0.0154(9) 0.0201(10) 0.0182(10) -0.0003(8) 0.0004(7) 0.0093(8)
C007 0.0188(10) 0.0207(10) 0.0136(9) 0.0040(8) 0.0034(7) 0.0094(8)
C008 0.0186(10) 0.0189(10) 0.0181(10) 0.0023(8) 0.0011(8) 0.0081(9)
C009 0.0174(10) 0.0240(10) 0.0195(10) 0.0029(9) 0.0022(8) 0.0101(8)
C00A 0.0202(10) 0.0179(9) 0.0189(10) 0.0002(8) -0.0008(8) 0.0105(8)
C00B 0.0163(10) 0.0188(10) 0.0242(11) 0.0046(8) 0.0007(8) 0.0088(8)
C00C 0.0199(10) 0.0210(10) 0.0160(10) 0.0042(8) 0.0040(8) 0.0109(8)
C00D 0.0216(10) 0.0151(9) 0.0243(10) 0.0002(8) -0.0014(8) 0.0095(8)
C00E 0.0274(11) 0.0261(11) 0.0217(11) -0.0017(8) 0.0003(8) 0.0174(10)
C00F 0.0209(10) 0.0227(11) 0.0235(11) -0.0010(8) -0.0031(8) 0.0138(9)
C00G 0.0217(11) 0.0242(11) 0.0314(12) -0.0016(9) -0.0046(9) 0.0114(9)
C00H 0.0292(11) 0.0299(11) 0.0215(10) -0.0012(9) -0.0049(9) 0.0195(10)
C00I 0.0232(11) 0.0255(11) 0.0223(11) -0.0002(9) -0.0007(8) 0.0093(9)

loop_
_atom_type_symbol
_atom_type_description
_atom_type_scat_dispersion_real
_atom_type_scat_dispersion_imag
_atom_type_scat_source
C C 0.0033 0.0016 'International Tables Vol C Tables 4.2.6.8 and 6.1.1.4'
H H 0.0000 0.0000 'International Tables Vol C Tables 4.2.6.8 and 6.1.1.4'
O O 0.0106 0.0060 'International Tables Vol C Tables 4.2.6.8 and 6.1.1.4'

loop_
_geom_angle_atom_site_label_1
_geom_angle_atom_site_label_2
_geom_angle_atom_site_label_3
_geom_angle
_geom_angle_site_symmetry_1
_geom_angle_site_symmetry_3
_geom_angle_publ_flag
C00B O002 H002 109.5 . . ?
O003 C004 C00A 126.01(17) . . ?
O003 C004 C00E 126.32(18) . . ?
C00A C004 C00E 107.65(16) . . ?
C00B C005 C006 114.43(16) . . ?
C00C C005 C006 113.47(17) . . ?
C00C C005 C00B 131.87(17) . . ?
C005 C006 C009 107.46(16) . . ?
C005 C006 C00A 112.08(16) . . ?
C005 C006 C00F 104.46(16) . . ?
C009 C006 C00A 86.45(14) . . ?
C00F C006 C009 125.78(16) . . ?
C00F C006 C00A 119.78(16) . . ?
O001 C007 C00C 126.08(17) . . ?
O001 C007 C00F 124.61(18) . . ?
C00C C007 C00F 109.30(17) . . ?
C009 C008 C00A 87.78(14) . . ?
C009 C008 C00D 113.07(16) . . ?
C00A C008 C00D 99.92(15) . . ?
C00I C008 C009 119.95(16) . . ?
C00I C008 C00A 119.64(17) . . ?
C00I C008 C00D 112.71(17) . . ?
C006 C009 H00A 114.2 . . ?
C006 C009 H00B 114.2 . . ?
C008 C009 C006 86.83(14) . . ?
C008 C009 H00A 114.2 . . ?
C008 C009 H00B 114.2 . . ?
H00A C009 H00B 111.3 . . ?
C004 C00A C006 115.27(16) . . ?
C004 C00A C008 107.72(15) . . ?
C004 C00A C00H 113.90(17) . . ?
C008 C00A C006 85.18(14) . . ?
C00H C00A C006 113.02(16) . . ?
C00H C00A C008 118.75(16) . . ?
O002 C00B C005 111.97(15) . . ?
O002 C00B H00C 108.2 . . ?
O002 C00B C00D 112.02(16) . . ?
C005 C00B H00C 108.2 . . ?
C005 C00B C00D 108.16(15) . . ?
C00D C00B H00C 108.2 . . ?
C005 C00C C007 107.88(17) . . ?
C005 C00C C00G 130.94(19) . . ?
C007 C00C C00G 121.17(17) . . ?
C008 C00D H00D 110.5 . . ?
C00B C00D C008 111.03(16) . . ?
C00B C00D H00D 110.5 . . ?
C00B C00D C00E 109.71(17) . . ?
C00E C00D C008 104.55(16) . . ?
C00E C00D H00D 110.5 . . ?
C004 C00E C00D 104.40(16) . . ?
C004 C00E H00E 110.9 . . ?
C004 C00E H00F 110.9 . . ?
C00D C00E H00E 110.9 . . ?
C00D C00E H00F 110.9 . . ?
H00E C00E H00F 108.9 . . ?
C006 C00F H00G 110.8 . . ?
C006 C00F H00H 110.8 . . ?
C007 C00F C006 104.72(16) . . ?
C007 C00F H00G 110.8 . . ?
C007 C00F H00H 110.8 . . ?
H00G C00F H00H 108.9 . . ?
C00C C00G H00I 109.5 . . ?
C00C C00G H00J 109.5 . . ?
C00C C00G H00K 109.5 . . ?
C00C C00G H00L 109.5 . . ?
C00C C00G H00M 109.5 . . ?
C00C C00G H00N 109.5 . . ?
H00I C00G H00J 109.5 . . ?
H00I C00G H00K 109.5 . . ?
H00I C00G H00L 141.1 . . ?
H00I C00G H00M 56.3 . . ?
H00I C00G H00N 56.3 . . ?
H00J C00G H00K 109.5 . . ?
H00J C00G H00L 56.3 . . ?
H00J C00G H00M 141.1 . . ?
H00J C00G H00N 56.3 . . ?
H00K C00G H00L 56.3 . . ?
H00K C00G H00M 56.3 . . ?
H00K C00G H00N 141.1 . . ?
H00L C00G H00M 109.5 . . ?
H00L C00G H00N 109.5 . . ?
H00M C00G H00N 109.5 . . ?
C00A C00H H00O 109.5 . . ?
C00A C00H H00P 109.5 . . ?
C00A C00H H00Q 109.5 . . ?
H00O C00H H00P 109.5 . . ?
H00O C00H H00Q 109.5 . . ?
H00P C00H H00Q 109.5 . . ?
C008 C00I H00R 109.5 . . ?
C008 C00I H00S 109.5 . . ?
C008 C00I H00T 109.5 . . ?
H00R C00I H00S 109.5 . . ?
H00R C00I H00T 109.5 . . ?
H00S C00I H00T 109.5 . . ?

loop_
_geom_bond_atom_site_label_1
_geom_bond_atom_site_label_2
_geom_bond_distance
_geom_bond_site_symmetry_2
_geom_bond_publ_flag
O001 C007 1.227(2) . ?
O002 H002 0.8400 . ?
O002 C00B 1.423(2) . ?
O003 C004 1.208(3) . ?
C004 C00A 1.512(3) . ?
C004 C00E 1.517(3) . ?
C005 C006 1.507(3) . ?
C005 C00B 1.505(3) . ?
C005 C00C 1.346(3) . ?
C006 C009 1.555(3) . ?
C006 C00A 1.592(3) . ?
C006 C00F 1.516(3) . ?
C007 C00C 1.472(3) . ?
C007 C00F 1.512(3) . ?
C008 C009 1.549(3) . ?
C008 C00A 1.560(3) . ?
C008 C00D 1.568(3) . ?
C008 C00I 1.516(3) . ?
C009 H00A 0.9900 . ?
C009 H00B 0.9900 . ?
C00A C00H 1.520(3) . ?
C00B H00C 1.0000 . ?
C00B C00D 1.538(3) . ?
C00C C00G 1.500(3) . ?
C00D H00D 1.0000 . ?
C00D C00E 1.538(3) . ?
C00E H00E 0.9900 . ?
C00E H00F 0.9900 . ?
C00F H00G 0.9900 . ?
C00F H00H 0.9900 . ?
C00G H00I 0.9800 . ?
C00G H00J 0.9800 . ?
C00G H00K 0.9800 . ?
C00G H00L 0.9800 . ?
C00G H00M 0.9800 . ?
C00G H00N 0.9800 . ?
C00H H00O 0.9800 . ?
C00H H00P 0.9800 . ?
C00H H00Q 0.9800 . ?
C00I H00R 0.9800 . ?
C00I H00S 0.9800 . ?
C00I H00T 0.9800 . ?

loop_
_geom_torsion_atom_site_label_1
_geom_torsion_atom_site_label_2
_geom_torsion_atom_site_label_3
_geom_torsion_atom_site_label_4
_geom_torsion
_geom_torsion_site_symmetry_1
_geom_torsion_site_symmetry_2
_geom_torsion_site_symmetry_3
_geom_torsion_site_symmetry_4
_geom_torsion_publ_flag
O001 C007 C00C C005 179.46(18) . . . . ?
O001 C007 C00C C00G -1.8(3) . . . . ?
O001 C007 C00F C006 -177.52(17) . . . . ?
O002 C00B C00D C008 166.91(15) . . . . ?
O002 C00B C00D C00E 51.8(2) . . . . ?
O003 C004 C00A C006 97.4(2) . . . . ?
O003 C004 C00A C008 -169.6(2) . . . . ?
O003 C004 C00A C00H -35.6(3) . . . . ?
O003 C004 C00E C00D -165.3(2) . . . . ?
C005 C006 C009 C008 84.60(16) . . . . ?
C005 C006 C00A C004 27.2(2) . . . . ?
C005 C006 C00A C008 -80.11(17) . . . . ?
C005 C006 C00A C00H 160.64(17) . . . . ?
C005 C006 C00F C007 -4.1(2) . . . . ?
C005 C00B C00D C008 43.0(2) . . . . ?
C005 C00B C00D C00E -72.03(18) . . . . ?
C006 C005 C00B O002 -155.82(16) . . . . ?
C006 C005 C00B C00D -31.9(2) . . . . ?
C006 C005 C00C C007 -0.9(2) . . . . ?
C006 C005 C00C C00G -179.45(19) . . . . ?
C008 C00D C00E C004 -35.3(2) . . . . ?
C009 C006 C00A C004 134.64(16) . . . . ?
C009 C006 C00A C008 27.30(13) . . . . ?
C009 C006 C00A C00H -91.95(18) . . . . ?
C009 C006 C00F C007 -128.69(19) . . . . ?
C009 C008 C00A C004 -142.37(16) . . . . ?
C009 C008 C00A C006 -27.37(13) . . . . ?
C009 C008 C00A C00H 86.30(19) . . . . ?
C009 C008 C00D C00B 12.8(2) . . . . ?
C009 C008 C00D C00E 131.04(17) . . . . ?
C00A C004 C00E C00D 16.4(2) . . . . ?
C00A C006 C009 C008 -27.44(13) . . . . ?
C00A C006 C00F C007 122.38(18) . . . . ?
C00A C008 C009 C006 28.02(14) . . . . ?
C00A C008 C00D C00B -79.01(17) . . . . ?
C00A C008 C00D C00E 39.22(19) . . . . ?
C00B C005 C006 C009 -36.4(2) . . . . ?
C00B C005 C006 C00A 56.9(2) . . . . ?
C00B C005 C006 C00F -171.92(16) . . . . ?
C00B C005 C00C C007 173.25(19) . . . . ?
C00B C005 C00C C00G -5.3(3) . . . . ?
C00B C00D C00E C004 83.86(19) . . . . ?
C00C C005 C006 C009 138.86(17) . . . . ?
C00C C005 C006 C00A -127.85(17) . . . . ?
C00C C005 C006 C00F 3.3(2) . . . . ?
C00C C005 C00B O002 30.1(3) . . . . ?
C00C C005 C00B C00D 154.0(2) . . . . ?
C00C C007 C00F C006 3.8(2) . . . . ?
C00D C008 C009 C006 -71.81(17) . . . . ?
C00D C008 C00A C004 -29.34(18) . . . . ?
C00D C008 C00A C006 85.67(15) . . . . ?
C00D C008 C00A C00H -160.67(18) . . . . ?
C00E C004 C00A C006 -84.30(19) . . . . ?
C00E C004 C00A C008 8.8(2) . . . . ?
C00E C004 C00A C00H 142.70(17) . . . . ?
C00F C006 C009 C008 -152.09(19) . . . . ?
C00F C006 C00A C004 -95.6(2) . . . . ?
C00F C006 C00A C008 157.04(17) . . . . ?
C00F C006 C00A C00H 37.8(2) . . . . ?
C00F C007 C00C C005 -1.9(2) . . . . ?
C00F C007 C00C C00G 176.79(18) . . . . ?
C00I C008 C009 C006 151.31(18) . . . . ?
C00I C008 C00A C004 94.1(2) . . . . ?
C00I C008 C00A C006 -150.93(18) . . . . ?
C00I C008 C00A C00H -37.3(3) . . . . ?
C00I C008 C00D C00B 152.86(17) . . . . ?
C00I C008 C00D C00E -88.91(19) . . . . ?
